data_7112416
loop_
_publ_author_name
'Langer, Jens'
'P\'alfi, Vill\"o K'
'G\"orls, Helmar'
'Reiher, Markus'
'Westerhausen, Matthias'

_publ_section_title
;
 Formation of a Ph2PCH(BH3)P(BH3)Ph2 ligand via formal 1,2-borane
 migration.
;
_journal_issue 11
_journal_name_full 'Chemical communications (Cambridge, England)'
_journal_page_first 1121
_journal_page_last 1123
_journal_paper_doi 10.1039/c2cc38098f
_journal_volume 49
_journal_year 2013
_chemical_formula_moiety 'C37 H59 B2 K N4 P2'
_chemical_formula_sum 'C37 H59 B2 K N4 P2'
_chemical_formula_weight 682.54
_space_group_IT_number 2
_symmetry_cell_setting triclinic
_symmetry_space_group_name_Hall '-P 1'
_symmetry_space_group_name_H-M 'P -1'
_atom_sites_solution_hydrogens geom
_atom_sites_solution_primary direct
_atom_sites_solution_secondary difmap
_audit_creation_method SHELXL-97
_cell_angle_alpha 87.101(2)
_cell_angle_beta 89.417(2)
_cell_angle_gamma 70.312(2)
_cell_formula_units_Z 2
_cell_length_a 10.1261(2)
_cell_length_b 11.4604(4)
_cell_length_c 18.7902(8)
_cell_measurement_temperature 133(2)
_cell_volume 2050.43(12)
_computing_cell_refinement DENZO
_computing_data_collection COLLECT
_computing_data_reduction DENZO
_computing_molecular_graphics SHELXTL/PC
_computing_publication_material SHELXL-97
_computing_structure_refinement 'SHELXL-97 (Sheldrick, 2008)'
_computing_structure_solution 'SHELXS-97 (Sheldrick, 2008)'
_diffrn_ambient_temperature 133(2)
_diffrn_measured_fraction_theta_full 0.964
_diffrn_measured_fraction_theta_max 0.964
_diffrn_measurement_device_type KappaCCD
_diffrn_measurement_method 'phi- + omega-scan'
_diffrn_radiation_monochromator graphite
_diffrn_radiation_source 'fine-focus sealed tube'
_diffrn_radiation_type MoK\a
_diffrn_radiation_wavelength 0.71073
_diffrn_reflns_av_R_equivalents 0.0302
_diffrn_reflns_av_sigmaI/netI 0.0531
_diffrn_reflns_limit_h_max 12
_diffrn_reflns_limit_h_min -13
_diffrn_reflns_limit_k_max 11
_diffrn_reflns_limit_k_min -14
_diffrn_reflns_limit_l_max 19
_diffrn_reflns_limit_l_min -24
_diffrn_reflns_number 12653
_diffrn_reflns_theta_full 27.57
_diffrn_reflns_theta_max 27.57
_diffrn_reflns_theta_min 2.13
_exptl_absorpt_coefficient_mu 0.236
_exptl_absorpt_correction_type none
_exptl_crystal_colour colourless
_exptl_crystal_density_diffrn 1.106
_exptl_crystal_density_method 'not measured'
_exptl_crystal_description prism
_exptl_crystal_F_000 736
_exptl_crystal_size_max 0.05
_exptl_crystal_size_mid 0.05
_exptl_crystal_size_min 0.04
_refine_diff_density_max 0.370
_refine_diff_density_min -0.372
_refine_diff_density_rms 0.076
_refine_ls_extinction_method none
_refine_ls_goodness_of_fit_ref 1.178
_refine_ls_hydrogen_treatment mixed
_refine_ls_matrix_type full
_refine_ls_number_parameters 455
_refine_ls_number_reflns 9133
_refine_ls_number_restraints 0
_refine_ls_restrained_S_all 1.178
_refine_ls_R_factor_all 0.1039
_refine_ls_R_factor_gt 0.0836
_refine_ls_shift/su_max 0.001
_refine_ls_shift/su_mean 0.000
_refine_ls_structure_factor_coef Fsqd
_refine_ls_weighting_details 'calc w=1/[\s^2^(Fo^2^)+(0.0180P)^2^+5.9574P] where P=(Fo^2^+2Fc^2^)/3'
_refine_ls_weighting_scheme calc
_refine_ls_wR_factor_gt 0.1640
_refine_ls_wR_factor_ref 0.1762
_reflns_number_gt 7613
_reflns_number_total 9136
_reflns_threshold_expression >2sigma(I)
_cod_duplicate_entry 7108815
_cod_data_source_file c2cc38098f.txt
_cod_data_source_block FO4582
_cod_database_code 7112416

loop_
_symmetry_equiv_pos_as_xyz
'x, y, z'
'-x, -y, -z'

loop_
_atom_site_label
_atom_site_type_symbol
_atom_site_fract_x
_atom_site_fract_y
_atom_site_fract_z
_atom_site_U_iso_or_equiv
_atom_site_adp_type
_atom_site_occupancy
_atom_site_symmetry_multiplicity
_atom_site_calc_flag
_atom_site_refinement_flags
_atom_site_disorder_assembly
_atom_site_disorder_group
K1 K 0.32490(8) 0.94660(7) 0.26526(4) 0.02451(17) Uani 1 1 d . . .
P1 P 0.18924(9) 0.57944(8) 0.24773(5) 0.02010(19) Uani 1 1 d . . .
P2 P 0.45650(9) 0.34355(8) 0.26730(5) 0.01949(18) Uani 1 1 d . . .
B1 B 0.2907(5) 0.6905(4) 0.2222(3) 0.0302(9) Uani 1 1 d . A .
H1B1 H 0.356(4) 0.654(4) 0.172(2) 0.039(12) Uiso 1 1 d . . .
H2B1 H 0.353(5) 0.691(4) 0.268(3) 0.044(13) Uiso 1 1 d . . .
H3B1 H 0.208(4) 0.782(4) 0.212(2) 0.036(11) Uiso 1 1 d . . .
B2 B 0.4928(5) 0.1778(4) 0.3100(2) 0.0273(9) Uani 1 1 d . A .
H1B2 H 0.604(4) 0.127(4) 0.313(2) 0.036(11) Uiso 1 1 d . . .
H2B2 H 0.449(4) 0.195(4) 0.367(2) 0.040(12) Uiso 1 1 d . . .
H3B2 H 0.432(5) 0.137(4) 0.274(3) 0.049(13) Uiso 1 1 d . . .
N1 N 0.5341(3) 0.9157(3) 0.15727(17) 0.0302(7) Uani 1 1 d . A .
N2 N 0.2229(3) 1.0621(3) 0.12797(16) 0.0299(7) Uani 1 1 d . A .
N3 N 0.0816(3) 1.0965(3) 0.34922(16) 0.0251(6) Uani 1 1 d . A .
N4 N 0.3466(3) 0.8895(3) 0.41288(16) 0.0263(6) Uani 1 1 d . A .
C1 C 0.2804(3) 0.4264(3) 0.27018(19) 0.0215(7) Uani 1 1 d . A .
H1A H 0.2238 0.3796 0.2871 0.026 Uiso 1 1 calc R . .
C2 C 0.0647(4) 0.5876(3) 0.17596(19) 0.0239(7) Uani 1 1 d . A .
C3 C -0.0215(4) 0.5149(4) 0.1803(2) 0.0338(9) Uani 1 1 d . . .
H3A H -0.0208 0.4651 0.2223 0.041 Uiso 1 1 calc R A .
C4 C -0.1081(4) 0.5147(4) 0.1237(3) 0.0412(10) Uani 1 1 d . A .
H4A H -0.1658 0.4643 0.1272 0.049 Uiso 1 1 calc R . .
C5 C -0.1110(5) 0.5868(5) 0.0627(2) 0.0461(11) Uani 1 1 d . . .
H5A H -0.1711 0.5868 0.0242 0.055 Uiso 1 1 calc R A .
C6 C -0.0271(5) 0.6586(5) 0.0576(2) 0.0533(13) Uani 1 1 d . A .
H6A H -0.0282 0.7080 0.0152 0.064 Uiso 1 1 calc R . .
C7 C 0.0598(5) 0.6595(4) 0.1143(2) 0.0395(10) Uani 1 1 d . . .
H7A H 0.1169 0.7105 0.1105 0.047 Uiso 1 1 calc R A .
C8 C 0.0718(4) 0.6433(3) 0.32133(19) 0.0225(7) Uani 1 1 d . A .
C9 C 0.1005(4) 0.5875(3) 0.39007(19) 0.0270(7) Uani 1 1 d . . .
H9A H 0.1783 0.5135 0.3981 0.032 Uiso 1 1 calc R A .
C10 C 0.0150(4) 0.6404(4) 0.4468(2) 0.0327(8) Uani 1 1 d . A .
H10A H 0.0355 0.6028 0.4934 0.039 Uiso 1 1 calc R . .
C11 C -0.0994(4) 0.7474(4) 0.4355(2) 0.0351(9) Uani 1 1 d . . .
H11A H -0.1576 0.7828 0.4742 0.042 Uiso 1 1 calc R A .
C12 C -0.1287(4) 0.8025(4) 0.3681(2) 0.0334(9) Uani 1 1 d . A .
H12A H -0.2079 0.8755 0.3604 0.040 Uiso 1 1 calc R . .
C13 C -0.0428(4) 0.7517(3) 0.3111(2) 0.0285(8) Uani 1 1 d . . .
H13A H -0.0628 0.7913 0.2649 0.034 Uiso 1 1 calc R A .
C14 C 0.5250(4) 0.3314(3) 0.17639(19) 0.0228(7) Uani 1 1 d . A .
C15 C 0.4365(4) 0.3793(3) 0.1177(2) 0.0266(7) Uani 1 1 d . . .
H15A H 0.3394 0.4215 0.1250 0.032 Uiso 1 1 calc R A .
C16 C 0.4885(4) 0.3660(4) 0.0489(2) 0.0342(9) Uani 1 1 d . A .
H16A H 0.4270 0.4000 0.0096 0.041 Uiso 1 1 calc R . .
C17 C 0.6283(5) 0.3039(4) 0.0372(2) 0.0387(10) Uani 1 1 d . . .
H17A H 0.6635 0.2947 -0.0100 0.046 Uiso 1 1 calc R A .
C18 C 0.7172(4) 0.2552(5) 0.0945(2) 0.0443(11) Uani 1 1 d . A .
H18A H 0.8140 0.2128 0.0867 0.053 Uiso 1 1 calc R . .
C19 C 0.6661(4) 0.2676(4) 0.1635(2) 0.0361(9) Uani 1 1 d . . .
H19A H 0.7281 0.2322 0.2025 0.043 Uiso 1 1 calc R A .
C20 C 0.5622(3) 0.4203(3) 0.31234(19) 0.0218(7) Uani 1 1 d . A .
C21 C 0.5665(4) 0.4101(4) 0.3861(2) 0.0337(9) Uani 1 1 d . . .
H21A H 0.5163 0.3644 0.4110 0.040 Uiso 1 1 calc R A .
C22 C 0.6439(5) 0.4665(4) 0.4238(2) 0.0429(11) Uani 1 1 d . A .
H22A H 0.6470 0.4585 0.4744 0.051 Uiso 1 1 calc R . .
C23 C 0.7159(4) 0.5337(4) 0.3882(3) 0.0394(10) Uani 1 1 d . . .
H23A H 0.7696 0.5713 0.4141 0.047 Uiso 1 1 calc R A .
C24 C 0.7101(5) 0.5464(4) 0.3150(3) 0.0443(11) Uani 1 1 d . A .
H24A H 0.7580 0.5945 0.2904 0.053 Uiso 1 1 calc R . .
C25 C 0.6345(4) 0.4890(4) 0.2767(2) 0.0381(9) Uani 1 1 d . . .
H25A H 0.6323 0.4967 0.2262 0.046 Uiso 1 1 calc R A .
C26 C 0.6680(6) 0.9131(6) 0.1847(4) 0.0488(15) Uani 0.786(5) 1 d P A 1
H26A H 0.7350 0.9023 0.1455 0.073 Uiso 0.786(5) 1 calc PR A 1
H26B H 0.7030 0.8440 0.2202 0.073 Uiso 0.786(5) 1 calc PR A 1
H26C H 0.6567 0.9914 0.2070 0.073 Uiso 0.786(5) 1 calc PR A 1
C27 C 0.5501(6) 0.8043(5) 0.1190(3) 0.0398(12) Uani 0.786(5) 1 d P A 1
H27A H 0.6219 0.7947 0.0823 0.060 Uiso 0.786(5) 1 calc PR A 1
H27B H 0.4606 0.8116 0.0965 0.060 Uiso 0.786(5) 1 calc PR A 1
H27C H 0.5784 0.7317 0.1525 0.060 Uiso 0.786(5) 1 calc PR A 1
C28 C 0.4761(5) 1.0293(5) 0.1080(3) 0.0321(11) Uani 0.786(5) 1 d P A 1
H28A H 0.4684 1.1036 0.1347 0.039 Uiso 0.786(5) 1 calc PR A 1
H28B H 0.5434 1.0250 0.0688 0.039 Uiso 0.786(5) 1 calc PR A 1
C26A C 0.637(2) 0.979(2) 0.1552(14) 0.0488(15) Uani 0.214(5) 1 d P A 2
H26D H 0.6959 0.9554 0.1131 0.073 Uiso 0.214(5) 1 calc PR A 2
H26E H 0.6956 0.9547 0.1982 0.073 Uiso 0.214(5) 1 calc PR A 2
H26F H 0.5884 1.0687 0.1529 0.073 Uiso 0.214(5) 1 calc PR A 2
C27A C 0.620(2) 0.7821(17) 0.1867(11) 0.0398(12) Uani 0.214(5) 1 d P A 2
H27D H 0.7059 0.7829 0.2098 0.048 Uiso 0.214(5) 1 calc PR A 2
H27E H 0.6443 0.7259 0.1473 0.048 Uiso 0.214(5) 1 calc PR A 2
H27F H 0.5633 0.7534 0.2215 0.048 Uiso 0.214(5) 1 calc PR A 2
C28A C 0.4626(19) 0.9157(17) 0.0998(10) 0.0321(11) Uani 0.214(5) 1 d P A 2
H28C H 0.4209 0.8493 0.1065 0.039 Uiso 0.214(5) 1 calc PR A 2
H28D H 0.5290 0.8936 0.0597 0.039 Uiso 0.214(5) 1 calc PR A 2
C29 C 0.3371(5) 1.0447(4) 0.0767(2) 0.0376(9) Uani 1 1 d . . .
H29A H 0.3114 1.1173 0.0423 0.045 Uiso 0.786(5) 1 calc PR A 1
H29B H 0.3455 0.9707 0.0496 0.045 Uiso 0.786(5) 1 calc PR A 1
H29C H 0.3723 1.1155 0.0768 0.045 Uiso 0.214(5) 1 calc PR A 2
H29D H 0.3030 1.0402 0.0280 0.045 Uiso 0.214(5) 1 calc PR A 2
C30 C 0.1121(5) 1.0231(5) 0.0988(3) 0.0493(12) Uani 1 1 d . . .
H30A H 0.0757 1.0721 0.0546 0.074 Uiso 1 1 calc R A .
H30B H 0.0361 1.0361 0.1334 0.074 Uiso 1 1 calc R . .
H30C H 0.1503 0.9350 0.0887 0.074 Uiso 1 1 calc R . .
C31 C 0.1657(5) 1.1912(4) 0.1464(2) 0.0406(10) Uani 1 1 d . . .
H31A H 0.1280 1.2435 0.1035 0.061 Uiso 1 1 calc R A .
H31B H 0.2400 1.2161 0.1670 0.061 Uiso 1 1 calc R . .
H31C H 0.0905 1.2008 0.1812 0.061 Uiso 1 1 calc R . .
C32 C -0.0520(4) 1.1013(4) 0.3177(2) 0.0413(10) Uani 1 1 d . . .
H32A H -0.1289 1.1425 0.3497 0.062 Uiso 1 1 calc R A .
H32B H -0.0508 1.0168 0.3108 0.062 Uiso 1 1 calc R . .
H32C H -0.0657 1.1479 0.2716 0.062 Uiso 1 1 calc R . .
C33 C 0.0822(4) 1.2234(4) 0.3546(2) 0.0339(9) Uani 1 1 d . . .
H33A H 0.0076 1.2680 0.3869 0.051 Uiso 1 1 calc R A .
H33B H 0.0662 1.2661 0.3074 0.051 Uiso 1 1 calc R . .
H33C H 0.1731 1.2210 0.3733 0.051 Uiso 1 1 calc R . .
C34 C 0.0986(4) 1.0324(4) 0.42010(19) 0.0283(8) Uani 1 1 d . . .
H34A H 0.0706 0.9579 0.4174 0.034 Uiso 1 1 calc R A .
H34B H 0.0346 1.0881 0.4537 0.034 Uiso 1 1 calc R . .
C35 C 0.2483(4) 0.9930(3) 0.44928(19) 0.0266(7) Uani 1 1 d . A .
H35A H 0.2817 1.0649 0.4448 0.032 Uiso 1 1 calc R . .
H35B H 0.2476 0.9690 0.5006 0.032 Uiso 1 1 calc R . .
C36 C 0.3191(5) 0.7741(4) 0.4303(3) 0.0440(11) Uani 1 1 d . . .
H36A H 0.3254 0.7571 0.4820 0.066 Uiso 1 1 calc R A .
H36B H 0.3887 0.7057 0.4069 0.066 Uiso 1 1 calc R . .
H36C H 0.2249 0.7822 0.4136 0.066 Uiso 1 1 calc R . .
C37 C 0.4905(4) 0.8757(4) 0.4337(2) 0.0391(10) Uani 1 1 d . . .
H37A H 0.5022 0.8577 0.4852 0.059 Uiso 1 1 calc R A .
H37B H 0.5089 0.9529 0.4211 0.059 Uiso 1 1 calc R . .
H37C H 0.5566 0.8074 0.4087 0.059 Uiso 1 1 calc R . .

loop_
_atom_site_aniso_label
_atom_site_aniso_U_11
_atom_site_aniso_U_22
_atom_site_aniso_U_33
_atom_site_aniso_U_23
_atom_site_aniso_U_13
_atom_site_aniso_U_12
K1 0.0299(4) 0.0214(4) 0.0215(4) 0.0008(3) 0.0027(3) -0.0081(3)
P1 0.0205(4) 0.0165(4) 0.0249(4) -0.0012(3) 0.0021(3) -0.0084(3)
P2 0.0202(4) 0.0171(4) 0.0226(4) 0.0001(3) -0.0021(3) -0.0083(3)
B1 0.029(2) 0.0216(19) 0.042(3) -0.0005(18) 0.0054(19) -0.0119(17)
B2 0.028(2) 0.0193(18) 0.034(2) 0.0048(16) -0.0076(17) -0.0086(16)
N1 0.0271(16) 0.0298(16) 0.0324(17) -0.0062(13) 0.0059(13) -0.0072(13)
N2 0.0343(17) 0.0299(16) 0.0234(16) 0.0024(13) -0.0047(13) -0.0086(13)
N3 0.0240(15) 0.0266(15) 0.0264(16) 0.0033(12) -0.0003(12) -0.0113(12)
N4 0.0312(16) 0.0205(14) 0.0269(16) -0.0009(12) -0.0053(12) -0.0081(12)
C1 0.0204(16) 0.0171(15) 0.0284(18) 0.0029(13) -0.0028(13) -0.0089(13)
C2 0.0229(17) 0.0219(16) 0.0232(17) -0.0037(13) 0.0009(13) -0.0025(13)
C3 0.030(2) 0.034(2) 0.039(2) 0.0029(17) -0.0060(16) -0.0136(16)
C4 0.031(2) 0.042(2) 0.051(3) -0.011(2) -0.0112(19) -0.0124(18)
C5 0.032(2) 0.060(3) 0.037(2) -0.014(2) -0.0109(18) -0.003(2)
C6 0.053(3) 0.072(3) 0.030(2) 0.011(2) -0.009(2) -0.017(3)
C7 0.042(2) 0.046(2) 0.032(2) 0.0069(18) -0.0037(18) -0.018(2)
C8 0.0233(17) 0.0194(16) 0.0290(18) -0.0044(13) 0.0015(14) -0.0122(13)
C9 0.0277(18) 0.0298(18) 0.0258(18) -0.0048(15) -0.0003(14) -0.0123(15)
C10 0.038(2) 0.040(2) 0.0254(19) -0.0079(16) 0.0025(16) -0.0201(18)
C11 0.035(2) 0.042(2) 0.038(2) -0.0201(18) 0.0122(17) -0.0231(18)
C12 0.0281(19) 0.0289(19) 0.045(2) -0.0117(17) 0.0061(17) -0.0111(16)
C13 0.0299(19) 0.0260(18) 0.031(2) -0.0040(15) 0.0024(15) -0.0115(15)
C14 0.0237(17) 0.0190(16) 0.0285(18) -0.0027(13) -0.0002(14) -0.0108(13)
C15 0.0254(18) 0.0249(17) 0.0286(19) 0.0002(14) 0.0000(14) -0.0076(14)
C16 0.037(2) 0.036(2) 0.029(2) 0.0000(16) -0.0004(16) -0.0123(17)
C17 0.044(2) 0.045(2) 0.032(2) -0.0120(18) 0.0105(18) -0.021(2)
C18 0.026(2) 0.060(3) 0.044(3) -0.013(2) 0.0090(18) -0.010(2)
C19 0.0246(19) 0.044(2) 0.036(2) -0.0038(18) -0.0042(16) -0.0067(17)
C20 0.0190(16) 0.0154(15) 0.0308(18) -0.0015(13) -0.0047(13) -0.0053(12)
C21 0.047(2) 0.0278(19) 0.033(2) 0.0060(16) -0.0149(17) -0.0215(17)
C22 0.063(3) 0.029(2) 0.041(2) 0.0059(18) -0.026(2) -0.022(2)
C23 0.030(2) 0.0241(19) 0.067(3) -0.0082(19) -0.021(2) -0.0114(16)
C24 0.040(2) 0.047(3) 0.060(3) -0.011(2) 0.006(2) -0.032(2)
C25 0.040(2) 0.045(2) 0.041(2) -0.0065(19) 0.0042(18) -0.030(2)
C26 0.031(3) 0.055(4) 0.056(4) -0.015(3) -0.004(3) -0.006(3)
C27 0.042(3) 0.031(3) 0.043(3) -0.004(2) 0.011(2) -0.008(2)
C28 0.037(3) 0.031(2) 0.028(2) -0.0054(19) 0.013(2) -0.012(2)
C26A 0.031(3) 0.055(4) 0.056(4) -0.015(3) -0.004(3) -0.006(3)
C27A 0.042(3) 0.031(3) 0.043(3) -0.004(2) 0.011(2) -0.008(2)
C28A 0.037(3) 0.031(2) 0.028(2) -0.0054(19) 0.013(2) -0.012(2)
C29 0.046(2) 0.033(2) 0.031(2) 0.0005(17) 0.0087(18) -0.0099(18)
C30 0.050(3) 0.050(3) 0.051(3) 0.001(2) -0.011(2) -0.022(2)
C31 0.048(3) 0.035(2) 0.034(2) -0.0015(18) -0.0007(19) -0.0073(19)
C32 0.032(2) 0.052(3) 0.044(3) 0.011(2) -0.0118(18) -0.0212(19)
C33 0.041(2) 0.0288(19) 0.033(2) 0.0010(16) 0.0010(17) -0.0137(17)
C34 0.0313(19) 0.0320(19) 0.0256(18) 0.0031(15) 0.0048(15) -0.0168(16)
C35 0.0306(19) 0.0246(17) 0.0242(18) 0.0018(14) -0.0036(14) -0.0089(15)
C36 0.067(3) 0.0232(19) 0.045(3) 0.0013(18) -0.006(2) -0.020(2)
C37 0.033(2) 0.032(2) 0.049(3) -0.0056(18) -0.0087(18) -0.0058(17)

loop_
_atom_type_symbol
_atom_type_description
_atom_type_scat_dispersion_real
_atom_type_scat_dispersion_imag
_atom_type_scat_source
C C 0.0033 0.0016 'International Tables Vol C Tables 4.2.6.8 and 6.1.1.4'
H H 0.0000 0.0000 'International Tables Vol C Tables 4.2.6.8 and 6.1.1.4'
N N 0.0061 0.0033 'International Tables Vol C Tables 4.2.6.8 and 6.1.1.4'
P P 0.1023 0.0942 'International Tables Vol C Tables 4.2.6.8 and 6.1.1.4'
K K 0.2009 0.2494 'International Tables Vol C Tables 4.2.6.8 and 6.1.1.4'
B B 0.0013 0.0007 'International Tables Vol C Tables 4.2.6.8 and 6.1.1.4'

loop_
_geom_angle_atom_site_label_1
_geom_angle_atom_site_label_2
_geom_angle_atom_site_label_3
_geom_angle
N4 K1 N1 131.64(10)
N4 K1 N2 162.05(9)
N1 K1 N2 64.68(9)
N4 K1 N3 65.23(9)
N1 K1 N3 153.47(9)
N2 K1 N3 96.84(9)
N4 K1 B1 95.97(11)
N1 K1 B1 88.76(11)
N2 K1 B1 91.39(11)
N3 K1 B1 111.61(10)
N4 K1 C27A 109.6(4)
N1 K1 C27A 28.0(3)
N2 K1 C27A 88.2(4)
N3 K1 C27A 173.4(4)
B1 K1 C27A 72.3(4)
N4 K1 H2B1 79.7(10)
N1 K1 H2B1 92.0(9)
N2 K1 H2B1 109.8(10)
N3 K1 H2B1 112.9(9)
B1 K1 H2B1 19.2(9)
C27A K1 H2B1 69.0(10)
N4 K1 H3B1 104.6(9)
N1 K1 H3B1 95.7(9)
N2 K1 H3B1 77.9(9)
N3 K1 H3B1 98.8(9)
B1 K1 H3B1 19.6(9)
C27A K1 H3B1 86.3(9)
H2B1 K1 H3B1 37.3(12)
C1 P1 C8 107.93(16)
C1 P1 C2 108.90(16)
C8 P1 C2 101.87(16)
C1 P1 B1 119.46(18)
C8 P1 B1 108.54(18)
C2 P1 B1 108.72(19)
C1 P2 C14 112.57(16)
C1 P2 C20 112.13(16)
C14 P2 C20 103.16(16)
C1 P2 B2 109.96(17)
C14 P2 B2 108.97(18)
C20 P2 B2 109.82(17)
P1 B1 K1 141.6(2)
P1 B1 H1B1 107(2)
K1 B1 H1B1 111(2)
P1 B1 H2B1 106(2)
K1 B1 H2B1 61(2)
H1B1 B1 H2B1 114(3)
P1 B1 H3B1 105(2)
K1 B1 H3B1 57(2)
H1B1 B1 H3B1 113(3)
H2B1 B1 H3B1 111(3)
P2 B2 H1B2 111(2)
P2 B2 H2B2 104(2)
H1B2 B2 H2B2 110(3)
P2 B2 H3B2 103(2)
H1B2 B2 H3B2 114(3)
H2B2 B2 H3B2 115(3)
C28A N1 C26 145.1(9)
C28A N1 C27 56.7(8)
C26 N1 C27 110.5(4)
C28A N1 C26A 119.6(13)
C26 N1 C26A 35.3(10)
C27 N1 C26A 123.4(10)
C28A N1 C28 57.8(8)
C26 N1 C28 108.5(4)
C27 N1 C28 110.0(4)
C26A N1 C28 73.2(11)
C28A N1 C27A 112.6(11)
C26 N1 C27A 70.0(8)
C27 N1 C27A 56.5(8)
C26A N1 C27A 103.3(13)
C28 N1 C27A 161.9(8)
C28A N1 K1 101.6(8)
C26 N1 K1 113.2(3)
C27 N1 K1 110.3(3)
C26A N1 K1 123.9(10)
C28 N1 K1 104.1(2)
C27A N1 K1 92.6(7)
C31 N2 C30 109.9(3)
C31 N2 C29 110.6(3)
C30 N2 C29 110.4(3)
C31 N2 K1 100.1(2)
C30 N2 K1 113.8(3)
C29 N2 K1 111.7(2)
C33 N3 C32 108.9(3)
C33 N3 C34 110.5(3)
C32 N3 C34 109.4(3)
C33 N3 K1 111.0(2)
C32 N3 K1 111.7(2)
C34 N3 K1 105.3(2)
C36 N4 C35 111.0(3)
C36 N4 C37 109.9(3)
C35 N4 C37 109.4(3)
C36 N4 K1 111.0(2)
C35 N4 K1 108.8(2)
C37 N4 K1 106.7(2)
P2 C1 P1 130.9(2)
P2 C1 H1A 114.5
P1 C1 H1A 114.5
C7 C2 C3 118.0(4)
C7 C2 P1 121.1(3)
C3 C2 P1 120.8(3)
C4 C3 C2 120.5(4)
C4 C3 H3A 119.7
C2 C3 H3A 119.7
C5 C4 C3 120.4(4)
C5 C4 H4A 119.8
C3 C4 H4A 119.8
C6 C5 C4 119.8(4)
C6 C5 H5A 120.1
C4 C5 H5A 120.1
C5 C6 C7 120.0(4)
C5 C6 H6A 120.0
C7 C6 H6A 120.0
C2 C7 C6 121.2(4)
C2 C7 H7A 119.4
C6 C7 H7A 119.4
C13 C8 C9 118.8(3)
C13 C8 P1 120.8(3)
C9 C8 P1 120.3(3)
C10 C9 C8 120.1(4)
C10 C9 H9A 119.9
C8 C9 H9A 119.9
C11 C10 C9 120.3(4)
C11 C10 H10A 119.8
C9 C10 H10A 119.8
C12 C11 C10 119.9(4)
C12 C11 H11A 120.0
C10 C11 H11A 120.0
C11 C12 C13 120.4(4)
C11 C12 H12A 119.8
C13 C12 H12A 119.8
C8 C13 C12 120.5(4)
C8 C13 H13A 119.8
C12 C13 H13A 119.8
C19 C14 C15 117.9(3)
C19 C14 P2 120.8(3)
C15 C14 P2 121.2(3)
C16 C15 C14 120.8(3)
C16 C15 H15A 119.6
C14 C15 H15A 119.6
C17 C16 C15 120.5(4)
C17 C16 H16A 119.8
C15 C16 H16A 119.8
C16 C17 C18 119.5(4)
C16 C17 H17A 120.3
C18 C17 H17A 120.3
C17 C18 C19 120.5(4)
C17 C18 H18A 119.8
C19 C18 H18A 119.8
C18 C19 C14 120.8(4)
C18 C19 H19A 119.6
C14 C19 H19A 119.6
C21 C20 C25 119.1(3)
C21 C20 P2 117.2(3)
C25 C20 P2 123.7(3)
C20 C21 C22 120.4(4)
C20 C21 H21A 119.8
C22 C21 H21A 119.8
C23 C22 C21 120.2(4)
C23 C22 H22A 119.9
C21 C22 H22A 119.9
C22 C23 C24 119.9(4)
C22 C23 H23A 120.0
C24 C23 H23A 120.0
C23 C24 C25 120.3(4)
C23 C24 H24A 119.9
C25 C24 H24A 119.9
C20 C25 C24 120.1(4)
C20 C25 H25A 119.9
C24 C25 H25A 119.9
N1 C26 H26A 109.5
N1 C26 H26B 109.5
H26A C26 H26B 109.5
N1 C26 H26C 109.5
H26A C26 H26C 109.5
H26B C26 H26C 109.5
N1 C27 H27A 109.5
N1 C27 H27B 109.5
H27A C27 H27B 109.5
N1 C27 H27C 109.5
H27A C27 H27C 109.5
H27B C27 H27C 109.5
C29 C28 N1 114.3(4)
C29 C28 H28A 108.7
N1 C28 H28A 108.7
C29 C28 H28B 108.7
N1 C28 H28B 108.7
H28A C28 H28B 107.6
N1 C26A H26D 109.5
N1 C26A H26E 109.5
H26D C26A H26E 109.5
N1 C26A H26F 109.5
H26D C26A H26F 109.5
H26E C26A H26F 109.5
N1 C27A K1 59.4(6)
N1 C27A H27D 109.5
K1 C27A H27D 114.6
N1 C27A H27E 109.5
K1 C27A H27E 135.7
H27D C27A H27E 109.5
N1 C27A H27F 109.5
K1 C27A H27F 51.4
H27D C27A H27F 109.5
H27E C27A H27F 109.5
N1 C28A C29 116.9(12)
N1 C28A H28C 108.1
C29 C28A H28C 108.1
N1 C28A H28D 108.1
C29 C28A H28D 108.1
H28C C28A H28D 107.3
N2 C29 C28 115.3(4)
N2 C29 C28A 108.1(7)
C28 C29 C28A 51.9(7)
N2 C29 H29A 108.5
C28 C29 H29A 108.5
C28A C29 H29A 143.4
N2 C29 H29B 108.5
C28 C29 H29B 108.5
C28A C29 H29B 62.4
H29A C29 H29B 107.5
N2 C29 H29C 110.1
C28 C29 H29C 59.3
C28A C29 H29C 110.1
H29A C29 H29C 53.7
H29B C29 H29C 141.0
N2 C29 H29D 110.1
C28 C29 H29D 134.4
C28A C29 H29D 110.1
H29A C29 H29D 58.5
H29B C29 H29D 50.9
H29C C29 H29D 108.4
N2 C30 H30A 109.5
N2 C30 H30B 109.5
H30A C30 H30B 109.5
N2 C30 H30C 109.5
H30A C30 H30C 109.5
H30B C30 H30C 109.5
N2 C31 H31A 109.5
N2 C31 H31B 109.5
H31A C31 H31B 109.5
N2 C31 H31C 109.5
H31A C31 H31C 109.5
H31B C31 H31C 109.5
N3 C32 H32A 109.5
N3 C32 H32B 109.5
H32A C32 H32B 109.5
N3 C32 H32C 109.5
H32A C32 H32C 109.5
H32B C32 H32C 109.5
N3 C33 H33A 109.5
N3 C33 H33B 109.5
H33A C33 H33B 109.5
N3 C33 H33C 109.5
H33A C33 H33C 109.5
H33B C33 H33C 109.5
N3 C34 C35 113.4(3)
N3 C34 H34A 108.9
C35 C34 H34A 108.9
N3 C34 H34B 108.9
C35 C34 H34B 108.9
H34A C34 H34B 107.7
N4 C35 C34 113.5(3)
N4 C35 H35A 108.9
C34 C35 H35A 108.9
N4 C35 H35B 108.9
C34 C35 H35B 108.9
H35A C35 H35B 107.7
N4 C36 H36A 109.5
N4 C36 H36B 109.5
H36A C36 H36B 109.5
N4 C36 H36C 109.5
H36A C36 H36C 109.5
H36B C36 H36C 109.5
N4 C37 H37A 109.5
N4 C37 H37B 109.5
H37A C37 H37B 109.5
N4 C37 H37C 109.5
H37A C37 H37C 109.5
H37B C37 H37C 109.5

loop_
_geom_bond_atom_site_label_1
_geom_bond_atom_site_label_2
_geom_bond_distance
K1 N4 2.811(3)
K1 N1 2.865(3)
K1 N2 2.874(3)
K1 N3 2.975(3)
K1 B1 3.213(4)
K1 C27A 3.324(19)
K1 H2B1 2.85(4)
K1 H3B1 2.77(4)
P1 C1 1.717(3)
P1 C8 1.829(4)
P1 C2 1.833(4)
P1 B1 1.927(4)
P2 C1 1.717(3)
P2 C14 1.831(4)
P2 C20 1.834(3)
P2 B2 1.941(4)
B1 H1B1 1.16(4)
B1 H2B1 1.07(5)
B1 H3B1 1.11(4)
B2 H1B2 1.08(4)
B2 H2B2 1.15(4)
B2 H3B2 1.14(5)
N1 C28A 1.306(19)
N1 C26 1.446(6)
N1 C27 1.458(6)
N1 C26A 1.45(2)
N1 C28 1.507(6)
N1 C27A 1.560(19)
N2 C31 1.454(5)
N2 C30 1.461(5)
N2 C29 1.466(5)
N3 C33 1.465(5)
N3 C32 1.465(5)
N3 C34 1.471(4)
N4 C36 1.461(5)
N4 C35 1.462(5)
N4 C37 1.467(5)
C1 H1A 0.9500
C2 C7 1.379(5)
C2 C3 1.394(5)
C3 C4 1.385(6)
C3 H3A 0.9500
C4 C5 1.374(7)
C4 H4A 0.9500
C5 C6 1.367(7)
C5 H5A 0.9500
C6 C7 1.392(6)
C6 H6A 0.9500
C7 H7A 0.9500
C8 C13 1.391(5)
C8 C9 1.400(5)
C9 C10 1.395(5)
C9 H9A 0.9500
C10 C11 1.383(6)
C10 H10A 0.9500
C11 C12 1.374(6)
C11 H11A 0.9500
C12 C13 1.396(5)
C12 H12A 0.9500
C13 H13A 0.9500
C14 C19 1.394(5)
C14 C15 1.395(5)
C15 C16 1.387(5)
C15 H15A 0.9500
C16 C17 1.375(6)
C16 H16A 0.9500
C17 C18 1.379(6)
C17 H17A 0.9500
C18 C19 1.387(6)
C18 H18A 0.9500
C19 H19A 0.9500
C20 C21 1.384(5)
C20 C25 1.388(5)
C21 C22 1.391(5)
C21 H21A 0.9500
C22 C23 1.375(6)
C22 H22A 0.9500
C23 C24 1.376(7)
C23 H23A 0.9500
C24 C25 1.391(6)
C24 H24A 0.9500
C25 H25A 0.9500
C26 H26A 0.9800
C26 H26B 0.9800
C26 H26C 0.9800
C27 H27A 0.9800
C27 H27B 0.9800
C27 H27C 0.9800
C28 C29 1.482(7)
C28 H28A 0.9900
C28 H28B 0.9900
C26A H26D 0.9800
C26A H26E 0.9800
C26A H26F 0.9800
C27A H27D 0.9800
C27A H27E 0.9800
C27A H27F 0.9800
C28A C29 1.634(19)
C28A H28C 0.9900
C28A H28D 0.9900
C29 H29A 0.9900
C29 H29B 0.9900
C29 H29C 0.9900
C29 H29D 0.9900
C30 H30A 0.9800
C30 H30B 0.9800
C30 H30C 0.9800
C31 H31A 0.9800
C31 H31B 0.9800
C31 H31C 0.9800
C32 H32A 0.9800
C32 H32B 0.9800
C32 H32C 0.9800
C33 H33A 0.9800
C33 H33B 0.9800
C33 H33C 0.9800
C34 C35 1.527(5)
C34 H34A 0.9900
C34 H34B 0.9900
C35 H35A 0.9900
C35 H35B 0.9900
C36 H36A 0.9800
C36 H36B 0.9800
C36 H36C 0.9800
C37 H37A 0.9800
C37 H37B 0.9800
C37 H37C 0.9800
